data_4314310
loop_
_publ_author_name
'Satyabrata Samanta'
'Suman Mukhopadhyay'
'Debdas Mandal'
'Ray J. Butcher'
'Muktimoy Chaudhury'

_publ_section_title
;
 Adduct Formation between Alkali Metal Ions and Anionic LVVO2- (L2- =
 Tridentate ONS Ligands) Species: Syntheses, Structural Investigation, and
 Photochemical Studies
;
_journal_name_full 'Inorganic Chemistry'
_journal_page_first 6284
_journal_page_last 6293
_journal_paper_doi 10.1021/ic030080i
_journal_volume 42
_journal_year 2003
_chemical_formula_sum 'C9 H14 Br N2 Na O6.5 S2 V'
_chemical_formula_weight 472.18
_chemical_name_systematic
;
   ?
;
_space_group_IT_number 2
_symmetry_cell_setting triclinic
_symmetry_space_group_name_Hall '-P 1'
_symmetry_space_group_name_H-M 'P -1'
_atom_sites_solution_hydrogens geom
_atom_sites_solution_primary direct
_atom_sites_solution_secondary difmap
_audit_creation_method SHELXL-97
_cell_angle_alpha 81.989(8)
_cell_angle_beta 89.799(13)
_cell_angle_gamma 76.848(15)
_cell_formula_units_Z 4
_cell_length_a 7.7392(18)
_cell_length_b 13.810(2)
_cell_length_c 16.930(2)
_cell_measurement_reflns_used 42
_cell_measurement_temperature 293(2)
_cell_measurement_theta_max 12.52
_cell_measurement_theta_min 2.42
_cell_volume 1744.0(5)
_computing_cell_refinement 'Bruker XSCANS'
_computing_data_collection 'Bruker XSCANS'
_computing_data_reduction 'Bruker SHELXTL'
_computing_molecular_graphics 'Bruker SHELXTL'
_computing_publication_material 'Bruker SHELXTL'
_computing_structure_refinement 'SHELXL-97 (Sheldrick, 1997)'
_computing_structure_solution 'SHELXS-97 (Sheldrick, 1990)'
_diffrn_ambient_temperature 293(2)
_diffrn_measured_fraction_theta_full 0.982
_diffrn_measured_fraction_theta_max 0.982
_diffrn_measurement_device_type 'Bruker P4'
_diffrn_measurement_method '2\q/\w scans'
_diffrn_radiation_monochromator graphite
_diffrn_radiation_source 'fine-focus sealed tube'
_diffrn_radiation_type MoK\a
_diffrn_radiation_wavelength 0.71073
_diffrn_reflns_av_R_equivalents 0.0277
_diffrn_reflns_av_sigmaI/netI 0.0631
_diffrn_reflns_limit_h_max 0
_diffrn_reflns_limit_h_min -10
_diffrn_reflns_limit_k_max 17
_diffrn_reflns_limit_k_min -17
_diffrn_reflns_limit_l_max 21
_diffrn_reflns_limit_l_min -21
_diffrn_reflns_number 8345
_diffrn_reflns_theta_full 27.50
_diffrn_reflns_theta_max 27.50
_diffrn_reflns_theta_min 2.43
_diffrn_standards_interval_count 97
_diffrn_standards_number 3
_exptl_absorpt_coefficient_mu 3.152
_exptl_absorpt_correction_type none
_exptl_crystal_colour orange-yellow
_exptl_crystal_density_diffrn 1.798
_exptl_crystal_density_method 'not measured'
_exptl_crystal_description needle
_exptl_crystal_F_000 940
_exptl_crystal_size_max 0.11
_exptl_crystal_size_mid 0.70
_exptl_crystal_size_min 0.12
_refine_diff_density_max 0.378
_refine_diff_density_min -0.410
_refine_diff_density_rms 0.084
_refine_ls_extinction_method none
_refine_ls_goodness_of_fit_ref 1.053
_refine_ls_hydrogen_treatment mixed
_refine_ls_matrix_type full
_refine_ls_number_parameters 478
_refine_ls_number_reflns 7854
_refine_ls_number_restraints 0
_refine_ls_restrained_S_all 1.053
_refine_ls_R_factor_all 0.0831
_refine_ls_R_factor_gt 0.0440
_refine_ls_shift/su_max 0.032
_refine_ls_shift/su_mean 0.003
_refine_ls_structure_factor_coef Fsqd
_refine_ls_weighting_details 'calc w=1/[\s^2^(Fo^2^)+(0.0219P)^2^+1.7935P] where P=(Fo^2^+2Fc^2^)/3'
_refine_ls_weighting_scheme calc
_refine_ls_wR_factor_gt 0.0877
_refine_ls_wR_factor_ref 0.1012
_reflns_number_gt 5286
_reflns_number_total 7854
_reflns_threshold_expression >2sigma(I)
_cod_data_source_file ic030080i_1.cif
_cod_data_source_block mc5
_cod_depositor_comments
;
The following automatic conversions were performed:

'_symmetry_cell_setting' value 'Triclinic' changed to 'triclinic'
according to the built-in table from CIF Core dictionary named
'cif_core.dic' version 2.4.1 from 2010-06-29.

Automatic conversion script
Id: cif_fix_values 1646 2011-03-28 12:23:43Z adriana 
;
_cod_original_cell_volume 1744.1(5)
_cod_database_code 4314310

loop_
_symmetry_equiv_pos_as_xyz
'x, y, z'
'-x, -y, -z'

loop_
_atom_site_label
_atom_site_type_symbol
_atom_site_fract_x
_atom_site_fract_y
_atom_site_fract_z
_atom_site_U_iso_or_equiv
_atom_site_adp_type
_atom_site_occupancy
_atom_site_symmetry_multiplicity
_atom_site_calc_flag
_atom_site_refinement_flags
_atom_site_disorder_assembly
_atom_site_disorder_group
V1 V 1.27524(9) -0.21147(5) 0.98532(4) 0.03082(16) Uani 1 1 d . . .
V2 V 1.27122(9) -0.56598(5) 0.66457(4) 0.03309(16) Uani 1 1 d . . .
Br5A Br 1.42149(7) 0.12007(4) 1.27426(3) 0.05338(14) Uani 1 1 d . . .
Br5B Br 1.36117(7) -0.08457(4) 0.42321(3) 0.04867(13) Uani 1 1 d . . .
Na1 Na 1.6170(2) -0.52142(14) 0.77712(10) 0.0488(4) Uani 1 1 d . . .
Na2 Na 1.8927(2) -0.43799(14) 0.90883(10) 0.0477(4) Uani 1 1 d . . .
S1A S 1.18409(17) -0.18340(9) 0.84924(7) 0.0468(3) Uani 1 1 d . . .
S2A S 1.00242(17) -0.00199(11) 0.74327(7) 0.0535(3) Uani 1 1 d . . .
S1B S 1.17787(18) -0.70648(9) 0.62914(7) 0.0478(3) Uani 1 1 d . . .
S2B S 1.19148(17) -0.78234(9) 0.46889(7) 0.0489(3) Uani 1 1 d . . .
O1A O 1.3871(4) -0.3241(2) 0.97010(18) 0.0438(7) Uani 1 1 d . . .
O2A O 1.1042(4) -0.2257(2) 1.03746(17) 0.0417(7) Uani 1 1 d . . .
O3A O 1.4552(4) -0.1895(2) 1.05353(16) 0.0372(7) Uani 1 1 d . . .
O1B O 1.1822(4) -0.5886(2) 0.75275(16) 0.0420(7) Uani 1 1 d . . .
O2B O 1.4840(4) -0.5969(2) 0.67742(17) 0.0466(8) Uani 1 1 d . . .
O3B O 1.2107(4) -0.4234(2) 0.65699(17) 0.0452(8) Uani 1 1 d . . .
O1W O 1.5957(5) -0.3807(3) 0.8441(3) 0.0547(9) Uani 1 1 d . . .
H1W1 H 1.529(7) -0.367(4) 0.875(3) 0.060(19) Uiso 1 1 d . . .
H1W2 H 1.583(10) -0.335(6) 0.812(5) 0.12(3) Uiso 1 1 d . . .
O2W O 1.8894(5) -0.5925(3) 0.8463(2) 0.0494(9) Uani 1 1 d . . .
H2W1 H 1.974(7) -0.597(4) 0.814(3) 0.054(16) Uiso 1 1 d . . .
H2W2 H 1.907(7) -0.641(4) 0.869(3) 0.054(19) Uiso 1 1 d . . .
O11W O 1.7312(7) -0.4188(4) 0.6839(3) 0.0837(16) Uani 1 1 d . . .
H11A H 1.728(9) -0.412(5) 0.640(4) 0.09(2) Uiso 1 1 d . . .
H11B H 1.790(10) -0.390(6) 0.708(5) 0.12(3) Uiso 1 1 d . . .
O12W O 1.4282(7) -0.5912(3) 0.8691(3) 0.0557(10) Uani 1 1 d . . .
H12A H 1.472(9) -0.640(6) 0.901(4) 0.11(3) Uiso 1 1 d . . .
H12B H 1.367(10) -0.600(6) 0.851(5) 0.10(4) Uiso 1 1 d . . .
O21W O 1.8108(7) -0.2938(3) 0.9776(3) 0.0664(12) Uani 1 1 d . . .
H21A H 1.892(9) -0.270(5) 0.983(4) 0.09(3) Uiso 1 1 d . . .
H21B H 1.730(10) -0.276(6) 1.001(5) 0.11(3) Uiso 1 1 d . . .
O22W O 1.9874(6) -0.3610(4) 0.7854(2) 0.0630(11) Uani 1 1 d . . .
H22A H 2.077(9) -0.387(5) 0.762(4) 0.09(2) Uiso 1 1 d . . .
H22B H 1.991(16) -0.299(9) 0.785(7) 0.23(6) Uiso 1 1 d . . .
O23W O 1.8089(5) -0.5249(3) 1.0293(2) 0.0483(8) Uani 1 1 d . . .
H23A H 1.738(7) -0.493(4) 1.058(3) 0.048(15) Uiso 1 1 d . . .
H23B H 1.752(7) -0.570(4) 1.031(3) 0.069(19) Uiso 1 1 d . . .
N1A N 1.2162(4) -0.0491(2) 0.95709(18) 0.0297(7) Uani 1 1 d . . .
N2A N 1.1220(5) 0.0044(3) 0.88753(19) 0.0364(8) Uani 1 1 d . . .
N1B N 1.2501(4) -0.5349(2) 0.53438(18) 0.0330(7) Uani 1 1 d . . .
N2B N 1.2353(5) -0.6086(3) 0.48718(19) 0.0383(8) Uani 1 1 d . . .
C1A C 1.3446(5) -0.0205(3) 1.0799(2) 0.0308(8) Uani 1 1 d . . .
C2A C 1.4499(5) -0.1185(3) 1.1005(2) 0.0321(9) Uani 1 1 d . . .
C3A C 1.5519(6) -0.1411(3) 1.1715(3) 0.0407(10) Uani 1 1 d . . .
H3AA H 1.6241 -0.2051 1.1850 0.031(11) Uiso 1 1 calc R . .
C4A C 1.5472(6) -0.0706(3) 1.2216(3) 0.0412(10) Uani 1 1 d . . .
H4AA H 1.6150 -0.0870 1.2689 0.044(12) Uiso 1 1 calc R . .
C5A C 1.4416(6) 0.0248(3) 1.2016(2) 0.0379(10) Uani 1 1 d . . .
C6A C 1.3432(6) 0.0512(3) 1.1314(2) 0.0357(9) Uani 1 1 d . . .
H6AA H 1.2756 0.1163 1.1180 0.017(9) Uiso 1 1 calc R . .
C7A C 1.2432(5) 0.0103(3) 1.0060(2) 0.0306(8) Uani 1 1 d . . .
H7AA H 1.1929 0.0784 0.9923 0.022(9) Uiso 1 1 calc R . .
C8A C 1.1049(6) -0.0532(3) 0.8360(2) 0.0380(10) Uani 1 1 d . . .
C9A C 0.9284(8) 0.1281(4) 0.7561(3) 0.0624(15) Uani 1 1 d . . .
H9AA H 0.8613 0.1648 0.7095 0.11(2) Uiso 1 1 calc R . .
H9AB H 1.0294 0.1556 0.7639 0.11(3) Uiso 1 1 calc R . .
H9AC H 0.8550 0.1334 0.8019 0.10(2) Uiso 1 1 calc R . .
C1B C 1.2836(5) -0.3632(3) 0.5238(2) 0.0326(9) Uani 1 1 d . . .
C2B C 1.2547(6) -0.3517(3) 0.6048(2) 0.0350(9) Uani 1 1 d . . .
C3B C 1.2653(7) -0.2614(3) 0.6296(3) 0.0457(11) Uani 1 1 d . . .
H3BA H 1.2498 -0.2540 0.6831 0.048(13) Uiso 1 1 calc R . .
C4B C 1.2980(6) -0.1826(3) 0.5773(3) 0.0432(11) Uani 1 1 d . . .
H4BA H 1.3026 -0.1225 0.5950 0.054(14) Uiso 1 1 calc R . .
C5B C 1.3241(5) -0.1942(3) 0.4973(2) 0.0357(9) Uani 1 1 d . . .
C6B C 1.3187(6) -0.2825(3) 0.4707(2) 0.0381(10) Uani 1 1 d . . .
H6BA H 1.3383 -0.2893 0.4173 0.041(12) Uiso 1 1 calc R . .
C7B C 1.2696(6) -0.4523(3) 0.4925(2) 0.0370(9) Uani 1 1 d . . .
H7BA H 1.2751 -0.4508 0.4375 0.040(12) Uiso 1 1 calc R . .
C8B C 1.2066(5) -0.6895(3) 0.5276(2) 0.0340(9) Uani 1 1 d . . .
C9B C 1.1380(7) -0.8812(4) 0.5390(3) 0.0544(13) Uani 1 1 d . . .
H9BA H 1.1062 -0.9304 0.5105 0.11(2) Uiso 1 1 calc R . .
H9BB H 1.0401 -0.8536 0.5702 0.09(2) Uiso 1 1 calc R . .
H9BC H 1.2392 -0.9125 0.5735 0.050(14) Uiso 1 1 calc R . .

loop_
_atom_site_aniso_label
_atom_site_aniso_U_11
_atom_site_aniso_U_22
_atom_site_aniso_U_33
_atom_site_aniso_U_23
_atom_site_aniso_U_13
_atom_site_aniso_U_12
V1 0.0335(4) 0.0282(4) 0.0320(3) -0.0067(3) 0.0024(3) -0.0083(3)
V2 0.0380(4) 0.0391(4) 0.0243(3) -0.0062(3) 0.0031(3) -0.0123(3)
Br5A 0.0751(4) 0.0527(3) 0.0415(3) -0.0189(2) 0.0011(2) -0.0262(3)
Br5B 0.0581(3) 0.0404(3) 0.0469(3) 0.0015(2) 0.0037(2) -0.0149(2)
Na1 0.0527(11) 0.0583(12) 0.0396(10) -0.0093(8) -0.0007(8) -0.0200(9)
Na2 0.0503(11) 0.0531(11) 0.0419(10) -0.0057(8) 0.0013(8) -0.0173(9)
S1A 0.0670(8) 0.0430(6) 0.0337(6) -0.0109(5) -0.0016(5) -0.0158(6)
S2A 0.0581(8) 0.0708(9) 0.0321(6) 0.0009(6) -0.0073(5) -0.0205(7)
S1B 0.0676(8) 0.0466(7) 0.0359(6) -0.0055(5) 0.0040(5) -0.0275(6)
S2B 0.0614(8) 0.0422(6) 0.0480(7) -0.0169(5) -0.0009(6) -0.0156(6)
O1A 0.0492(18) 0.0326(16) 0.0484(18) -0.0140(14) -0.0024(14) -0.0018(14)
O2A 0.0397(17) 0.0436(17) 0.0436(17) -0.0044(14) 0.0054(13) -0.0144(14)
O3A 0.0378(16) 0.0314(15) 0.0417(16) -0.0098(13) -0.0060(13) -0.0038(13)
O1B 0.0520(19) 0.0457(18) 0.0301(15) -0.0047(13) 0.0108(13) -0.0153(15)
O2B 0.0393(17) 0.067(2) 0.0361(16) -0.0166(15) 0.0036(13) -0.0119(16)
O3B 0.069(2) 0.0376(17) 0.0323(15) -0.0114(13) 0.0164(14) -0.0161(15)
O1W 0.056(2) 0.056(2) 0.049(2) -0.011(2) 0.0102(19) -0.0056(19)
O2W 0.048(2) 0.047(2) 0.049(2) 0.0027(18) 0.0119(17) -0.0077(18)
O11W 0.125(4) 0.114(4) 0.032(2) -0.002(2) -0.001(2) -0.076(3)
O12W 0.059(3) 0.064(3) 0.038(2) 0.0033(19) -0.0026(19) -0.009(2)
O21W 0.048(3) 0.055(2) 0.100(3) -0.022(2) -0.001(2) -0.016(2)
O22W 0.075(3) 0.064(3) 0.060(2) -0.022(2) 0.029(2) -0.030(2)
O23W 0.053(2) 0.048(2) 0.049(2) -0.0128(16) 0.0103(17) -0.0191(18)
N1A 0.0315(18) 0.0287(17) 0.0285(16) -0.0012(13) 0.0011(14) -0.0079(14)
N2A 0.040(2) 0.039(2) 0.0295(17) 0.0010(15) -0.0035(15) -0.0110(16)
N1B 0.041(2) 0.0343(19) 0.0262(16) -0.0085(14) 0.0030(14) -0.0108(16)
N2B 0.053(2) 0.0353(19) 0.0302(18) -0.0114(15) 0.0012(16) -0.0127(17)
C1A 0.031(2) 0.030(2) 0.033(2) -0.0048(16) 0.0002(16) -0.0106(17)
C2A 0.032(2) 0.032(2) 0.034(2) -0.0063(17) 0.0008(17) -0.0112(17)
C3A 0.037(2) 0.037(2) 0.045(2) -0.0019(19) -0.0072(19) -0.004(2)
C4A 0.040(3) 0.050(3) 0.034(2) -0.005(2) -0.0106(19) -0.013(2)
C5A 0.045(3) 0.041(2) 0.033(2) -0.0102(18) 0.0017(19) -0.019(2)
C6A 0.042(2) 0.030(2) 0.037(2) -0.0044(17) 0.0020(18) -0.0106(19)
C7A 0.034(2) 0.025(2) 0.033(2) -0.0031(16) 0.0018(17) -0.0083(17)
C8A 0.038(2) 0.046(3) 0.031(2) -0.0008(19) 0.0031(18) -0.015(2)
C9A 0.059(3) 0.065(4) 0.053(3) 0.019(3) -0.001(3) -0.010(3)
C1B 0.035(2) 0.033(2) 0.031(2) -0.0089(17) 0.0032(17) -0.0070(18)
C2B 0.041(2) 0.034(2) 0.030(2) -0.0054(17) 0.0054(18) -0.0091(19)
C3B 0.069(3) 0.041(3) 0.031(2) -0.0091(19) 0.003(2) -0.017(2)
C4B 0.056(3) 0.038(2) 0.039(2) -0.012(2) -0.003(2) -0.014(2)
C5B 0.036(2) 0.033(2) 0.037(2) 0.0000(18) 0.0009(18) -0.0099(18)
C6B 0.042(2) 0.040(2) 0.031(2) -0.0050(18) 0.0058(18) -0.006(2)
C7B 0.043(3) 0.040(2) 0.027(2) -0.0076(18) 0.0047(17) -0.006(2)
C8B 0.035(2) 0.034(2) 0.033(2) -0.0064(17) -0.0028(17) -0.0085(18)
C9B 0.050(3) 0.044(3) 0.075(4) -0.020(3) 0.003(3) -0.017(2)

loop_
_atom_type_symbol
_atom_type_description
_atom_type_scat_dispersion_real
_atom_type_scat_dispersion_imag
_atom_type_scat_source
C C 0.0033 0.0016 'International Tables Vol C Tables 4.2.6.8 and 6.1.1.4'
H H 0.0000 0.0000 'International Tables Vol C Tables 4.2.6.8 and 6.1.1.4'
N N 0.0061 0.0033 'International Tables Vol C Tables 4.2.6.8 and 6.1.1.4'
O O 0.0106 0.0060 'International Tables Vol C Tables 4.2.6.8 and 6.1.1.4'
Na Na 0.0362 0.0249 'International Tables Vol C Tables 4.2.6.8 and 6.1.1.4'
S S 0.1246 0.1234 'International Tables Vol C Tables 4.2.6.8 and 6.1.1.4'
V V 0.3005 0.5294 'International Tables Vol C Tables 4.2.6.8 and 6.1.1.4'
Br Br -0.2901 2.4595 'International Tables Vol C Tables 4.2.6.8 and 6.1.1.4'

loop_
_geom_angle_atom_site_label_1
_geom_angle_atom_site_label_2
_geom_angle_atom_site_label_3
_geom_angle
_geom_angle_site_symmetry_1
_geom_angle_site_symmetry_3
_geom_angle_publ_flag
O2A V1 O1A 107.79(16) . . ?
O2A V1 O3A 109.40(14) . . ?
O1A V1 O3A 94.63(13) . . ?
O2A V1 N1A 100.19(14) . . ?
O1A V1 N1A 150.98(14) . . ?
O3A V1 N1A 82.99(12) . . ?
O2A V1 S1A 107.32(11) . . ?
O1A V1 S1A 87.29(11) . . ?
O3A V1 S1A 140.62(10) . . ?
N1A V1 S1A 77.02(9) . . ?
O2B V2 O1B 107.75(15) . . ?
O2B V2 O3B 104.96(16) . . ?
O1B V2 O3B 96.29(14) . . ?
O2B V2 N1B 100.20(14) . . ?
O1B V2 N1B 151.05(14) . . ?
O3B V2 N1B 83.41(12) . . ?
O2B V2 S1B 107.91(12) . . ?
O1B V2 S1B 87.31(11) . . ?
O3B V2 S1B 144.05(11) . . ?
N1B V2 S1B 76.89(9) . . ?
O2B V2 Na1 38.08(11) . . ?
O1B V2 Na1 84.33(11) . . ?
O3B V2 Na1 78.29(11) . . ?
N1B V2 Na1 123.53(9) . . ?
S1B V2 Na1 137.59(5) . . ?
O11W Na1 O2W 94.89(18) . . ?
O11W Na1 O1W 79.79(19) . . ?
O2W Na1 O1W 87.79(15) . . ?
O11W Na1 O12W 164.3(2) . . ?
O2W Na1 O12W 98.31(17) . . ?
O1W Na1 O12W 92.16(17) . . ?
O11W Na1 O2B 93.77(15) . . ?
O2W Na1 O2B 125.59(14) . . ?
O1W Na1 O2B 146.55(15) . . ?
O12W Na1 O2B 85.50(15) . . ?
O11W Na1 V2 100.41(14) . . ?
O2W Na1 V2 145.95(12) . . ?
O1W Na1 V2 124.67(12) . . ?
O12W Na1 V2 72.99(14) . . ?
O2B Na1 V2 23.97(7) . . ?
O11W Na1 Na2 82.26(13) . . ?
O2W Na1 Na2 44.71(10) . . ?
O1W Na1 Na2 43.38(11) . . ?
O12W Na1 Na2 101.23(14) . . ?
O2B Na1 Na2 168.56(11) . . ?
V2 Na1 Na2 167.43(7) . . ?
O11W Na1 H1W2 66.2(17) . . ?
O2W Na1 H1W2 96.8(17) . . ?
O1W Na1 H1W2 15.8(17) . . ?
O12W Na1 H1W2 103.6(17) . . ?
O2B Na1 H1W2 135.3(17) . . ?
V2 Na1 H1W2 117.2(17) . . ?
Na2 Na1 H1W2 52.5(17) . . ?
O11W Na1 H11B 17.0(16) . . ?
O2W Na1 H11B 83.6(17) . . ?
O1W Na1 H11B 66.7(17) . . ?
O12W Na1 H11B 158.8(17) . . ?
O2B Na1 H11B 110.7(17) . . ?
V2 Na1 H11B 116.5(17) . . ?
Na2 Na1 H11B 65.4(17) . . ?
H1W2 Na1 H11B 55(2) . . ?
O11W Na1 H12B 156.5(17) . . ?
O2W Na1 H12B 108.5(17) . . ?
O1W Na1 H12B 99.4(18) . . ?
O12W Na1 H12B 12.5(16) . . ?
O2B Na1 H12B 73.9(17) . . ?
V2 Na1 H12B 60.5(17) . . ?
Na2 Na1 H12B 113.4(17) . . ?
H1W2 Na1 H12B 109(2) . . ?
H11B Na1 H12B 162(2) . . ?
O23W Na2 O22W 176.22(17) . . ?
O23W Na2 O21W 83.58(17) . . ?
O22W Na2 O21W 100.02(18) . . ?
O23W Na2 O23W 86.13(14) . 2_947 ?
O22W Na2 O23W 92.72(15) . 2_947 ?
O21W Na2 O23W 89.31(16) . 2_947 ?
O23W Na2 O1W 97.73(16) . . ?
O22W Na2 O1W 83.75(17) . . ?
O21W Na2 O1W 85.96(16) . . ?
O23W Na2 O1W 173.51(16) 2_947 . ?
O23W Na2 O2W 87.00(14) . . ?
O22W Na2 O2W 89.77(15) . . ?
O21W Na2 O2W 163.59(17) . . ?
O23W Na2 O2W 103.45(14) 2_947 . ?
O1W Na2 O2W 82.03(14) . . ?
O23W Na2 Na2 43.85(10) . 2_947 ?
O22W Na2 Na2 134.90(15) . 2_947 ?
O21W Na2 Na2 85.19(13) . 2_947 ?
O23W Na2 Na2 42.29(9) 2_947 2_947 ?
O1W Na2 Na2 141.31(15) . 2_947 ?
O2W Na2 Na2 97.25(12) . 2_947 ?
O23W Na2 Na1 96.73(11) . . ?
O22W Na2 Na1 82.08(11) . . ?
O21W Na2 Na1 126.88(13) . . ?
O23W Na2 Na1 143.81(12) 2_947 . ?
O1W Na2 Na1 41.15(10) . . ?
O2W Na2 Na1 41.14(9) . . ?
Na2 Na2 Na1 129.74(9) 2_947 . ?
C8A S1A V1 100.03(14) . . ?
C8A S2A C9A 101.0(2) . . ?
C8B S1B V2 100.26(14) . . ?
C8B S2B C9B 103.9(2) . . ?
C2A O3A V1 130.4(2) . . ?
V2 O2B Na1 117.95(16) . . ?
C2B O3B V2 131.7(3) . . ?
Na1 O1W Na2 95.47(15) . . ?
Na1 O1W H1W1 124(4) . . ?
Na2 O1W H1W1 109(4) . . ?
Na1 O1W H1W2 107(6) . . ?
Na2 O1W H1W2 116(6) . . ?
H1W1 O1W H1W2 106(7) . . ?
Na1 O2W Na2 94.15(15) . . ?
Na1 O2W H2W1 110(3) . . ?
Na2 O2W H2W1 105(3) . . ?
Na1 O2W H2W2 122(5) . . ?
Na2 O2W H2W2 122(4) . . ?
H2W1 O2W H2W2 103(5) . . ?
Na1 O11W H11A 132(5) . . ?
Na1 O11W H11B 107(5) . . ?
H11A O11W H11B 120(7) . . ?
Na1 O12W H12A 118(5) . . ?
Na1 O12W H12B 109(8) . . ?
H12A O12W H12B 110(9) . . ?
Na2 O21W H21A 111(5) . . ?
Na2 O21W H21B 130(6) . . ?
H21A O21W H21B 117(7) . . ?
Na2 O22W H22A 124(5) . . ?
Na2 O22W H22B 115(8) . . ?
H22A O22W H22B 106(8) . . ?
Na2 O23W Na2 93.87(14) . 2_947 ?
Na2 O23W H23A 118(3) . . ?
Na2 O23W H23A 109(3) 2_947 . ?
Na2 O23W H23B 124(4) . . ?
Na2 O23W H23B 120(4) 2_947 . ?
H23A O23W H23B 93(5) . . ?
C7A N1A N2A 111.8(3) . . ?
C7A N1A V1 124.1(3) . . ?
N2A N1A V1 123.6(2) . . ?
C8A N2A N1A 112.4(3) . . ?
C7B N1B N2B 112.7(3) . . ?
C7B N1B V2 124.6(3) . . ?
N2B N1B V2 122.2(2) . . ?
C8B N2B N1B 113.6(3) . . ?
C6A C1A C2A 119.3(4) . . ?
C6A C1A C7A 118.4(4) . . ?
C2A C1A C7A 122.2(3) . . ?
O3A C2A C3A 119.7(4) . . ?
O3A C2A C1A 121.5(3) . . ?
C3A C2A C1A 118.8(4) . . ?
C4A C3A C2A 121.1(4) . . ?
C4A C3A H3AA 119.4 . . ?
C2A C3A H3AA 119.4 . . ?
C3A C4A C5A 119.8(4) . . ?
C3A C4A H4AA 120.1 . . ?
C5A C4A H4AA 120.1 . . ?
C6A C5A C4A 121.0(4) . . ?
C6A C5A Br5A 118.9(3) . . ?
C4A C5A Br5A 120.0(3) . . ?
C5A C6A C1A 119.9(4) . . ?
C5A C6A H6AA 120.0 . . ?
C1A C6A H6AA 120.0 . . ?
N1A C7A C1A 125.3(4) . . ?
N1A C7A H7AA 117.3 . . ?
C1A C7A H7AA 117.3 . . ?
N2A C8A S2A 120.2(3) . . ?
N2A C8A S1A 125.0(3) . . ?
S2A C8A S1A 114.8(2) . . ?
S2A C9A H9AA 109.5 . . ?
S2A C9A H9AB 109.5 . . ?
H9AA C9A H9AB 109.5 . . ?
S2A C9A H9AC 109.5 . . ?
H9AA C9A H9AC 109.5 . . ?
H9AB C9A H9AC 109.5 . . ?
C6B C1B C2B 119.1(4) . . ?
C6B C1B C7B 118.3(4) . . ?
C2B C1B C7B 122.5(4) . . ?
O3B C2B C3B 119.5(4) . . ?
O3B C2B C1B 121.8(4) . . ?
C3B C2B C1B 118.7(4) . . ?
C4B C3B C2B 121.9(4) . . ?
C4B C3B H3BA 119.1 . . ?
C2B C3B H3BA 119.1 . . ?
C3B C4B C5B 119.0(4) . . ?
C3B C4B H4BA 120.5 . . ?
C5B C4B H4BA 120.5 . . ?
C6B C5B C4B 121.0(4) . . ?
C6B C5B Br5B 119.2(3) . . ?
C4B C5B Br5B 119.7(3) . . ?
C5B C6B C1B 120.2(4) . . ?
C5B C6B H6BA 119.9 . . ?
C1B C6B H6BA 119.9 . . ?
N1B C7B C1B 125.5(4) . . ?
N1B C7B H7BA 117.2 . . ?
C1B C7B H7BA 117.2 . . ?
N2B C8B S1B 124.7(3) . . ?
N2B C8B S2B 113.6(3) . . ?
S1B C8B S2B 121.7(2) . . ?
S2B C9B H9BA 109.5 . . ?
S2B C9B H9BB 109.5 . . ?
H9BA C9B H9BB 109.5 . . ?
S2B C9B H9BC 109.5 . . ?
H9BA C9B H9BC 109.5 . . ?
H9BB C9B H9BC 109.5 . . ?

loop_
_geom_bond_atom_site_label_1
_geom_bond_atom_site_label_2
_geom_bond_distance
_geom_bond_site_symmetry_2
_geom_bond_publ_flag
V1 O2A 1.622(3) . ?
V1 O1A 1.653(3) . ?
V1 O3A 1.915(3) . ?
V1 N1A 2.168(3) . ?
V1 S1A 2.3651(13) . ?
V2 O2B 1.612(3) . ?
V2 O1B 1.662(3) . ?
V2 O3B 1.903(3) . ?
V2 N1B 2.185(3) . ?
V2 S1B 2.3690(14) . ?
V2 Na1 3.505(2) . ?
Br5A C5A 1.903(4) . ?
Br5B C5B 1.901(4) . ?
Na1 O11W 2.284(5) . ?
Na1 O2W 2.352(4) . ?
Na1 O1W 2.357(4) . ?
Na1 O12W 2.386(5) . ?
Na1 O2B 2.447(3) . ?
Na1 Na2 3.566(2) . ?
Na1 H1W2 2.68(8) . ?
Na1 H11B 2.64(7) . ?
Na1 H12B 2.65(8) . ?
Na2 O23W 2.384(4) . ?
Na2 O22W 2.400(4) . ?
Na2 O21W 2.406(5) . ?
Na2 O23W 2.454(4) 2_947 ?
Na2 O1W 2.461(4) . ?
Na2 O2W 2.515(4) . ?
Na2 Na2 3.534(4) 2_947 ?
S1A C8A 1.746(5) . ?
S2A C8A 1.743(4) . ?
S2A C9A 1.801(6) . ?
S1B C8B 1.723(4) . ?
S2B C8B 1.752(4) . ?
S2B C9B 1.802(5) . ?
O3A C2A 1.340(4) . ?
O3B C2B 1.337(5) . ?
O1W H1W1 0.75(6) . ?
O1W H1W2 0.76(8) . ?
O2W H2W1 0.85(5) . ?
O2W H2W2 0.71(5) . ?
O11W H11A 0.74(7) . ?
O11W H11B 0.81(8) . ?
O12W H12A 0.81(7) . ?
O12W H12B 0.61(7) . ?
O21W H21A 0.78(7) . ?
O21W H21B 0.76(8) . ?
O22W H22A 0.83(7) . ?
O22W H22B 0.86(11) . ?
O23W Na2 2.454(4) 2_947 ?
O23W H23A 0.82(5) . ?
O23W H23B 0.84(6) . ?
N1A C7A 1.292(5) . ?
N1A N2A 1.408(4) . ?
N2A C8A 1.286(5) . ?
N1B C7B 1.295(5) . ?
N1B N2B 1.403(4) . ?
N2B C8B 1.290(5) . ?
C1A C6A 1.407(5) . ?
C1A C2A 1.409(5) . ?
C1A C7A 1.439(5) . ?
C2A C3A 1.398(6) . ?
C3A C4A 1.373(6) . ?
C3A H3AA 0.9300 . ?
C4A C5A 1.381(6) . ?
C4A H4AA 0.9300 . ?
C5A C6A 1.372(6) . ?
C6A H6AA 0.9300 . ?
C7A H7AA 0.9300 . ?
C9A H9AA 0.9600 . ?
C9A H9AB 0.9600 . ?
C9A H9AC 0.9600 . ?
C1B C6B 1.407(6) . ?
C1B C2B 1.414(5) . ?
C1B C7B 1.432(5) . ?
C2B C3B 1.389(6) . ?
C3B C4B 1.373(6) . ?
C3B H3BA 0.9300 . ?
C4B C5B 1.394(6) . ?
C4B H4BA 0.9300 . ?
C5B C6B 1.366(6) . ?
C6B H6BA 0.9300 . ?
C7B H7BA 0.9300 . ?
C9B H9BA 0.9600 . ?
C9B H9BB 0.9600 . ?
C9B H9BC 0.9600 . ?

loop_
_geom_hbond_atom_site_label_D
_geom_hbond_atom_site_label_H
_geom_hbond_atom_site_label_A
_geom_hbond_distance_DH
_geom_hbond_distance_HA
_geom_hbond_distance_DA
_geom_hbond_angle_DHA
_geom_hbond_site_symmetry_A
O2W H2W1 O1B 0.85(5) 1.93(5) 2.767(5) 168(5) 1_655
O1W H1W1 O1A 0.75(6) 2.02(6) 2.763(5) 169(6) .
O23W H23A O12W 0.82(5) 2.06(5) 2.882(6) 177(5) 2_847
O23W H23B O1A 0.84(6) 2.01(6) 2.844(5) 178(6) 2_847
O21W H21A O2A 0.78(7) 2.14(7) 2.885(5) 161(7) 1_655
O1W H1W2 Br5A 0.76(8) 3.11(8) 3.843(5) 162(8) 2_857
O2W H2W2 O2A 0.71(5) 2.27(5) 2.957(5) 163(6) 2_847
O21W H21B O3A 0.76(8) 2.42(8) 3.160(6) 167(8) .
O12W H12A O3A 0.81(7) 2.32(7) 3.060(5) 154(7) 2_847
O12W H12A O1A 0.81(7) 2.38(7) 3.034(6) 138(7) 2_847
O12W H12B O1B 0.61(7) 2.16(8) 2.735(6) 158(10) .
O22W H22A O3B 0.83(7) 2.12(7) 2.876(5) 152(6) 1_655
O11W H11A N2B 0.74(7) 2.16(7) 2.887(5) 170(7) 2_846
O11W H11B O22W 0.81(8) 2.16(8) 2.941(6) 162(7) .

loop_
_geom_torsion_atom_site_label_1
_geom_torsion_atom_site_label_2
_geom_torsion_atom_site_label_3
_geom_torsion_atom_site_label_4
_geom_torsion
_geom_torsion_site_symmetry_1
_geom_torsion_site_symmetry_2
_geom_torsion_site_symmetry_3
_geom_torsion_site_symmetry_4
_geom_torsion_publ_flag
O2B V2 Na1 O11W 75.6(2) . . . . ?
O1B V2 Na1 O11W -155.83(19) . . . . ?
O3B V2 Na1 O11W -58.18(18) . . . . ?
N1B V2 Na1 O11W 15.7(2) . . . . ?
S1B V2 Na1 O11W 124.46(16) . . . . ?
O2B V2 Na1 O2W -39.6(3) . . . . ?
O1B V2 Na1 O2W 88.9(2) . . . . ?
O3B V2 Na1 O2W -173.4(2) . . . . ?
N1B V2 Na1 O2W -99.6(2) . . . . ?
S1B V2 Na1 O2W 9.2(2) . . . . ?
O2B V2 Na1 O1W 160.3(3) . . . . ?
O1B V2 Na1 O1W -71.11(19) . . . . ?
O3B V2 Na1 O1W 26.53(18) . . . . ?
N1B V2 Na1 O1W 100.39(19) . . . . ?
S1B V2 Na1 O1W -150.82(16) . . . . ?
O2B V2 Na1 O12W -119.1(2) . . . . ?
O1B V2 Na1 O12W 9.47(16) . . . . ?
O3B V2 Na1 O12W 107.12(15) . . . . ?
N1B V2 Na1 O12W -179.03(16) . . . . ?
S1B V2 Na1 O12W -70.24(14) . . . . ?
O1B V2 Na1 O2B 128.6(2) . . . . ?
O3B V2 Na1 O2B -133.8(2) . . . . ?
N1B V2 Na1 O2B -59.9(2) . . . . ?
S1B V2 Na1 O2B 48.9(2) . . . . ?
O2B V2 Na1 Na2 176.8(4) . . . . ?
O1B V2 Na1 Na2 -54.6(3) . . . . ?
O3B V2 Na1 Na2 43.0(3) . . . . ?
N1B V2 Na1 Na2 116.9(3) . . . . ?
S1B V2 Na1 Na2 -134.3(3) . . . . ?
O11W Na1 Na2 O23W 177.37(19) . . . . ?
O2W Na1 Na2 O23W -77.58(18) . . . . ?
O1W Na1 Na2 O23W 94.1(2) . . . . ?
O12W Na1 Na2 O23W 12.92(17) . . . . ?
O2B Na1 Na2 O23W -112.4(6) . . . . ?
V2 Na1 Na2 O23W 74.2(3) . . . . ?
O11W Na1 Na2 O22W -6.2(2) . . . . ?
O2W Na1 Na2 O22W 98.8(2) . . . . ?
O1W Na1 Na2 O22W -89.5(2) . . . . ?
O12W Na1 Na2 O22W -170.69(18) . . . . ?
O2B Na1 Na2 O22W 64.0(6) . . . . ?
V2 Na1 Na2 O22W -109.4(3) . . . . ?
O11W Na1 Na2 O21W 90.4(2) . . . . ?
O2W Na1 Na2 O21W -164.6(2) . . . . ?
O1W Na1 Na2 O21W 7.1(2) . . . . ?
O12W Na1 Na2 O21W -74.1(2) . . . . ?
O2B Na1 Na2 O21W 160.6(5) . . . . ?
V2 Na1 Na2 O21W -12.8(4) . . . . ?
O11W Na1 Na2 O23W -90.0(2) . . . 2_947 ?
O2W Na1 Na2 O23W 15.1(2) . . . 2_947 ?
O1W Na1 Na2 O23W -173.3(3) . . . 2_947 ?
O12W Na1 Na2 O23W 105.6(2) . . . 2_947 ?
O2B Na1 Na2 O23W -19.7(6) . . . 2_947 ?
V2 Na1 Na2 O23W 166.9(3) . . . 2_947 ?
O11W Na1 Na2 O1W 83.3(2) . . . . ?
O2W Na1 Na2 O1W -171.6(2) . . . . ?
O12W Na1 Na2 O1W -81.1(2) . . . . ?
O2B Na1 Na2 O1W 153.6(6) . . . . ?
V2 Na1 Na2 O1W -19.9(3) . . . . ?
O11W Na1 Na2 O2W -105.0(2) . . . . ?
O1W Na1 Na2 O2W 171.6(2) . . . . ?
O12W Na1 Na2 O2W 90.51(19) . . . . ?
O2B Na1 Na2 O2W -34.8(6) . . . . ?
V2 Na1 Na2 O2W 151.8(4) . . . . ?
O11W Na1 Na2 Na2 -150.45(18) . . . 2_947 ?
O2W Na1 Na2 Na2 -45.40(17) . . . 2_947 ?
O1W Na1 Na2 Na2 126.2(2) . . . 2_947 ?
O12W Na1 Na2 Na2 45.11(17) . . . 2_947 ?
O2B Na1 Na2 Na2 -80.2(6) . . . 2_947 ?
V2 Na1 Na2 Na2 106.4(3) . . . 2_947 ?
O2A V1 S1A C8A 87.44(18) . . . . ?
O1A V1 S1A C8A -164.77(18) . . . . ?
O3A V1 S1A C8A -70.8(2) . . . . ?
N1A V1 S1A C8A -9.35(17) . . . . ?
O2B V2 S1B C8B -85.37(19) . . . . ?
O1B V2 S1B C8B 166.83(18) . . . . ?
O3B V2 S1B C8B 69.8(2) . . . . ?
N1B V2 S1B C8B 11.28(17) . . . . ?
Na1 V2 S1B C8B -114.59(15) . . . . ?
O2A V1 O3A C2A -57.7(4) . . . . ?
O1A V1 O3A C2A -168.4(3) . . . . ?
N1A V1 O3A C2A 40.7(3) . . . . ?
S1A V1 O3A C2A 100.2(3) . . . . ?
O1B V2 O2B Na1 -54.8(2) . . . . ?
O3B V2 O2B Na1 47.0(2) . . . . ?
N1B V2 O2B Na1 132.86(16) . . . . ?
S1B V2 O2B Na1 -147.74(13) . . . . ?
O11W Na1 O2B V2 -107.3(2) . . . . ?
O2W Na1 O2B V2 153.94(19) . . . . ?
O1W Na1 O2B V2 -30.2(4) . . . . ?
O12W Na1 O2B V2 56.9(2) . . . . ?
Na2 Na1 O2B V2 -176.5(4) . . . . ?
O2B V2 O3B C2B 61.9(4) . . . . ?
O1B V2 O3B C2B 172.2(4) . . . . ?
N1B V2 O3B C2B -36.9(4) . . . . ?
S1B V2 O3B C2B -93.7(4) . . . . ?
Na1 V2 O3B C2B 89.4(4) . . . . ?
O11W Na1 O1W Na2 -89.5(2) . . . . ?
O2W Na1 O1W Na2 5.87(17) . . . . ?
O12W Na1 O1W Na2 104.10(19) . . . . ?
O2B Na1 O1W Na2 -170.8(2) . . . . ?
V2 Na1 O1W Na2 174.84(9) . . . . ?
O23W Na2 O1W Na1 -91.39(17) . . . . ?
O22W Na2 O1W Na1 85.11(18) . . . . ?
O21W Na2 O1W Na1 -174.3(2) . . . . ?
O23W Na2 O1W Na1 142.3(13) 2_947 . . . ?
O2W Na2 O1W Na1 -5.54(16) . . . . ?
Na2 Na2 O1W Na1 -97.2(2) 2_947 . . . ?
O11W Na1 O2W Na2 73.82(18) . . . . ?
O1W Na1 O2W Na2 -5.73(16) . . . . ?
O12W Na1 O2W Na2 -97.60(16) . . . . ?
O2B Na1 O2W Na2 172.00(13) . . . . ?
V2 Na1 O2W Na2 -169.41(13) . . . . ?
O23W Na2 O2W Na1 103.78(15) . . . . ?
O22W Na2 O2W Na1 -78.18(17) . . . . ?
O21W Na2 O2W Na1 48.9(6) . . . . ?
O23W Na2 O2W Na1 -170.92(14) 2_947 . . . ?
O1W Na2 O2W Na1 5.54(16) . . . . ?
Na2 Na2 O2W Na1 146.50(12) 2_947 . . . ?
O22W Na2 O23W Na2 72(2) . . . 2_947 ?
O21W Na2 O23W Na2 -89.74(16) . . . 2_947 ?
O23W Na2 O23W Na2 0.0 2_947 . . 2_947 ?
O1W Na2 O23W Na2 -174.76(15) . . . 2_947 ?
O2W Na2 O23W Na2 103.71(15) . . . 2_947 ?
Na1 Na2 O23W Na2 143.75(12) . . . 2_947 ?
O2A V1 N1A C7A 79.2(3) . . . . ?
O1A V1 N1A C7A -116.2(4) . . . . ?
O3A V1 N1A C7A -29.3(3) . . . . ?
S1A V1 N1A C7A -175.2(3) . . . . ?
O2A V1 N1A N2A -91.9(3) . . . . ?
O1A V1 N1A N2A 72.7(4) . . . . ?
O3A V1 N1A N2A 159.6(3) . . . . ?
S1A V1 N1A N2A 13.8(3) . . . . ?
C7A N1A N2A C8A 175.5(4) . . . . ?
V1 N1A N2A C8A -12.5(4) . . . . ?
O2B V2 N1B C7B -79.7(4) . . . . ?
O1B V2 N1B C7B 115.5(4) . . . . ?
O3B V2 N1B C7B 24.4(3) . . . . ?
S1B V2 N1B C7B 174.1(3) . . . . ?
Na1 V2 N1B C7B -46.9(4) . . . . ?
O2B V2 N1B N2B 92.2(3) . . . . ?
O1B V2 N1B N2B -72.7(4) . . . . ?
O3B V2 N1B N2B -163.7(3) . . . . ?
S1B V2 N1B N2B -14.0(3) . . . . ?
Na1 V2 N1B N2B 125.0(3) . . . . ?
C7B N1B N2B C8B -176.6(4) . . . . ?
V2 N1B N2B C8B 10.6(5) . . . . ?
V1 O3A C2A C3A 147.8(3) . . . . ?
V1 O3A C2A C1A -32.8(5) . . . . ?
C6A C1A C2A O3A 179.8(4) . . . . ?
C7A C1A C2A O3A -2.7(6) . . . . ?
C6A C1A C2A C3A -0.8(6) . . . . ?
C7A C1A C2A C3A 176.7(4) . . . . ?
O3A C2A C3A C4A -178.9(4) . . . . ?
C1A C2A C3A C4A 1.6(6) . . . . ?
C2A C3A C4A C5A -0.6(7) . . . . ?
C3A C4A C5A C6A -1.2(7) . . . . ?
C3A C4A C5A Br5A 175.5(3) . . . . ?
C4A C5A C6A C1A 2.0(6) . . . . ?
Br5A C5A C6A C1A -174.8(3) . . . . ?
C2A C1A C6A C5A -1.0(6) . . . . ?
C7A C1A C6A C5A -178.6(4) . . . . ?
N2A N1A C7A C1A -175.9(3) . . . . ?
V1 N1A C7A C1A 12.1(5) . . . . ?
C6A C1A C7A N1A -172.0(4) . . . . ?
C2A C1A C7A N1A 10.4(6) . . . . ?
N1A N2A C8A S2A -176.8(3) . . . . ?
N1A N2A C8A S1A 1.1(5) . . . . ?
C9A S2A C8A N2A -5.7(4) . . . . ?
C9A S2A C8A S1A 176.2(3) . . . . ?
V1 S1A C8A N2A 8.2(4) . . . . ?
V1 S1A C8A S2A -173.87(19) . . . . ?
V2 O3B C2B C3B -150.3(3) . . . . ?
V2 O3B C2B C1B 32.4(6) . . . . ?
C6B C1B C2B O3B 176.1(4) . . . . ?
C7B C1B C2B O3B -0.7(6) . . . . ?
C6B C1B C2B C3B -1.2(6) . . . . ?
C7B C1B C2B C3B -177.9(4) . . . . ?
O3B C2B C3B C4B -175.5(4) . . . . ?
C1B C2B C3B C4B 1.8(7) . . . . ?
C2B C3B C4B C5B -1.1(7) . . . . ?
C3B C4B C5B C6B -0.4(7) . . . . ?
C3B C4B C5B Br5B 177.8(3) . . . . ?
C4B C5B C6B C1B 1.0(7) . . . . ?
Br5B C5B C6B C1B -177.2(3) . . . . ?
C2B C1B C6B C5B -0.2(6) . . . . ?
C7B C1B C6B C5B 176.7(4) . . . . ?
N2B N1B C7B C1B 178.3(4) . . . . ?
V2 N1B C7B C1B -9.2(6) . . . . ?
C6B C1B C7B N1B 175.0(4) . . . . ?
C2B C1B C7B N1B -8.3(7) . . . . ?
N1B N2B C8B S1B 2.9(5) . . . . ?
N1B N2B C8B S2B -179.1(3) . . . . ?
V2 S1B C8B N2B -12.3(4) . . . . ?
V2 S1B C8B S2B 169.8(2) . . . . ?
C9B S2B C8B N2B -176.5(3) . . . . ?
C9B S2B C8B S1B 1.6(3) . . . . ?
